data_7226569
loop_
_publ_author_name
'Gan\&s, Alexander'
'Xu, Chaojie'
'Guenet, Aur\'elie'
'Kelm, Harald'
'Kyritsakas, Nathalie'
'Planeix, Jean-Marc'
'Kubik, Stefan'
'Hosseini, Mir Wais'

_publ_section_title
;
 Molecular tectonics: homochiral coordination polymers based on
 pyridyl-substituted cyclic tetrapeptides
;
_journal_issue 40
_journal_name_full CrystEngComm
_journal_page_first 7685
_journal_paper_doi 10.1039/C6CE01944G
_journal_volume 18
_journal_year 2016
_chemical_absolute_configuration ad
_chemical_formula_moiety 'C34 H30 Cl2 Hg N6 O4'
_chemical_formula_sum 'C34 H30 Cl2 Hg N6 O4'
_chemical_formula_weight 858.13
_space_group_crystal_system monoclinic
_space_group_IT_number 5
_space_group_name_Hall 'C 2y'
_space_group_name_H-M_alt 'C 1 2 1'
_symmetry_space_group_name_Hall 'C 2y'
_symmetry_space_group_name_H-M 'C 1 2 1'
_atom_sites_solution_hydrogens geom
_audit_creation_method SHELXL-2014/6
_audit_update_record
;
2016-04-08 deposited with the CCDC.
2016-09-12 downloaded from the CCDC.
;
_cell_angle_alpha 90
_cell_angle_beta 124.204(3)
_cell_angle_gamma 90
_cell_formula_units_Z 2
_cell_length_a 23.604(4)
_cell_length_b 4.9826(8)
_cell_length_c 18.294(3)
_cell_measurement_reflns_used 6000
_cell_measurement_temperature 173(2)
_cell_measurement_theta_max 25.
_cell_measurement_theta_min 2.5
_cell_volume 1779.4(5)
_computing_cell_refinement 'Bruker SAINT'
_computing_data_collection 'Bruker APEX2'
_computing_data_reduction 'Bruker SAINT'
_computing_molecular_graphics 'Bruker SHELXTL'
_computing_publication_material 'Bruker SHELXTL'
_computing_structure_refinement 'SHELXL-2014/6 (Sheldrick, 2014)'
_computing_structure_solution 'SHELXS-97 (Sheldrick, 2008)'
_diffrn_ambient_temperature 173(2)
_diffrn_measured_fraction_theta_full 0.995
_diffrn_measured_fraction_theta_max 0.991
_diffrn_measurement_device_type 'Bruker APEX-II CCD'
_diffrn_measurement_method '\f and \w scans'
_diffrn_radiation_monochromator graphite
_diffrn_radiation_source 'fine-focus sealed tube'
_diffrn_radiation_type MoK\a
_diffrn_radiation_wavelength 0.71073
_diffrn_reflns_av_R_equivalents 0.0297
_diffrn_reflns_av_unetI/netI 0.0957
_diffrn_reflns_Laue_measured_fraction_full 0.995
_diffrn_reflns_Laue_measured_fraction_max 0.991
_diffrn_reflns_limit_h_max 28
_diffrn_reflns_limit_h_min -32
_diffrn_reflns_limit_k_max 6
_diffrn_reflns_limit_k_min -6
_diffrn_reflns_limit_l_max 24
_diffrn_reflns_limit_l_min -25
_diffrn_reflns_number 6130
_diffrn_reflns_point_group_measured_fraction_full 0.997
_diffrn_reflns_point_group_measured_fraction_max 0.993
_diffrn_reflns_theta_full 25.242
_diffrn_reflns_theta_max 30.053
_diffrn_reflns_theta_min 2.086
_exptl_absorpt_coefficient_mu 4.520
_exptl_absorpt_correction_T_max 0.850
_exptl_absorpt_correction_T_min 0.791
_exptl_absorpt_correction_type multi-scan
_exptl_absorpt_process_details sadabs
_exptl_crystal_colour colorless
_exptl_crystal_density_diffrn 1.602
_exptl_crystal_density_meas ?
_exptl_crystal_description prism
_exptl_crystal_F_000 844
_exptl_crystal_size_max 0.050
_exptl_crystal_size_mid 0.040
_exptl_crystal_size_min 0.040
_refine_diff_density_max 2.719
_refine_diff_density_min -1.136
_refine_diff_density_rms 0.233
_refine_ls_abs_structure_details
;
 Refined as an inversion twin.
;
_refine_ls_abs_structure_Flack 0.006(13)
_refine_ls_extinction_method none
_refine_ls_goodness_of_fit_ref 1.030
_refine_ls_hydrogen_treatment constr
_refine_ls_matrix_type full
_refine_ls_number_parameters 214
_refine_ls_number_reflns 4675
_refine_ls_number_restraints 1
_refine_ls_restrained_S_all 1.030
_refine_ls_R_factor_all 0.0486
_refine_ls_R_factor_gt 0.0443
_refine_ls_shift/su_max 0.000
_refine_ls_shift/su_mean 0.000
_refine_ls_structure_factor_coef Fsqd
_refine_ls_weighting_details 'w=1/[\s^2^(Fo^2^)+(0.0272P)^2^] where P=(Fo^2^+2Fc^2^)/3'
_refine_ls_weighting_scheme calc
_refine_ls_wR_factor_gt 0.1062
_refine_ls_wR_factor_ref 0.1086
_reflns_Friedel_coverage 0.811
_reflns_Friedel_fraction_full 1.000
_reflns_Friedel_fraction_max 0.996
_reflns_number_gt 4365
_reflns_number_total 4675
_reflns_threshold_expression 'I > 2\s(I)'
_cod_data_source_file c6ce01944g2.cif
_cod_data_source_block 1-HgCl2
_cod_depositor_comments
;
The following automatic conversions were performed:

'_exptl_crystal_density_meas' value 'none' was changed to '?' - the
value is perceived as not measured.

Automatic conversion script
Id: cif_fix_values 4268 2015-11-12 08:31:59Z antanas 

 Adding full bibliography for 7226566--7226570.cif.
;
_cod_database_code 7226569
_shelx_space_group_comment
;
The symmetry employed for this shelxl refinement is uniquely defined
by the following loop, which should always be used as a source of
symmetry information in preference to the above space-group names.
They are only intended as comments.
;
_shelx_estimated_absorpt_t_min 0.806
_shelx_estimated_absorpt_t_max 0.840
_shelxl_version_number 2014/6

loop_
_space_group_symop_operation_xyz
'x, y, z'
'-x, y, -z'
'x+1/2, y+1/2, z'
'-x+1/2, y+1/2, -z'

loop_
_atom_site_label
_atom_site_type_symbol
_atom_site_fract_x
_atom_site_fract_y
_atom_site_fract_z
_atom_site_U_iso_or_equiv
_atom_site_adp_type
_atom_site_occupancy
_atom_site_site_symmetry_order
_atom_site_calc_flag
_atom_site_refinement_flags_posn
_atom_site_refinement_flags_adp
_atom_site_refinement_flags_occupancy
Hg1 Hg 0.0000 -0.34209(4) 0.0000 0.02808(14) Uani 1 2 d S T P
Cl1 Cl 0.11796(15) -0.4549(6) 0.07569(18) 0.0462(6) Uani 1 1 d . . .
N1 N 0.0003(4) -0.0284(15) 0.0990(5) 0.0270(16) Uani 1 1 d . . .
C1 C -0.0540(5) 0.034(2) 0.1000(7) 0.041(3) Uani 1 1 d . . .
H1 H -0.0959 -0.0564 0.0599 0.049 Uiso 1 1 calc R U .
C2 C -0.0535(4) 0.220(2) 0.1551(6) 0.036(3) Uani 1 1 d . . .
H2 H -0.0944 0.2606 0.1513 0.044 Uiso 1 1 calc R U .
C3 C 0.0076(4) 0.3517(16) 0.2173(5) 0.0200(16) Uani 1 1 d . . .
C4 C 0.0641(4) 0.2868(19) 0.2159(6) 0.0243(17) Uani 1 1 d . . .
H4 H 0.1067 0.3735 0.2554 0.029 Uiso 1 1 calc R U .
C5 C 0.0588(4) 0.0963(15) 0.1573(5) 0.024(2) Uani 1 1 d . . .
H5 H 0.0986 0.0525 0.1587 0.029 Uiso 1 1 calc R U .
C6 C 0.0132(4) 0.5472(16) 0.2821(5) 0.0162(14) Uani 1 1 d . . .
C7 C 0.0699(4) 0.7132(14) 0.3309(5) 0.0173(19) Uani 1 1 d . . .
H7 H 0.1054 0.7061 0.3212 0.021 Uiso 1 1 calc R U .
C8 C 0.0757(4) 0.8894(16) 0.3937(5) 0.0168(15) Uani 1 1 d . . .
C9 C 0.0234(4) 0.9119(15) 0.4071(5) 0.0167(14) Uani 1 1 d . . .
H9 H 0.0266 1.0369 0.4485 0.020 Uiso 1 1 calc R U .
C10 C -0.0344(3) 0.7446(15) 0.3578(5) 0.0147(14) Uani 1 1 d . . .
C11 C -0.0393(4) 0.5654(15) 0.2975(5) 0.0181(15) Uani 1 1 d . . .
H11 H -0.0784 0.4522 0.2656 0.022 Uiso 1 1 calc R U .
C12 C 0.1397(4) 1.0550(15) 0.4451(5) 0.0167(14) Uani 1 1 d . . .
O1 O 0.1628(2) 1.176(2) 0.4094(3) 0.0241(13) Uani 1 1 d . . .
N2 N 0.1723(3) 1.0667(13) 0.5355(4) 0.0188(13) Uani 1 1 d . . .
C13 C 0.1664(4) 0.8722(15) 0.5905(5) 0.0165(14) Uani 1 1 d . . .
H13 H 0.1568 0.6889 0.5638 0.020 Uiso 1 1 calc R U .
C14 C 0.2380(4) 0.8817(17) 0.6788(5) 0.0223(17) Uani 1 1 d . . .
H14A H 0.2351 0.8445 0.7297 0.027 Uiso 1 1 calc R U .
H14B H 0.2697 0.7514 0.6789 0.027 Uiso 1 1 calc R U .
C15 C 0.2607(3) 1.170(4) 0.6809(4) 0.0238(16) Uani 1 1 d . . .
H15A H 0.2379 1.2969 0.6980 0.029 Uiso 1 1 calc R U .
H15B H 0.3110 1.1890 0.7222 0.029 Uiso 1 1 calc R U .
C16 C 0.2377(4) 1.2133(14) 0.5857(5) 0.021(2) Uani 1 1 d . . .
H16A H 0.2311 1.4064 0.5703 0.025 Uiso 1 1 calc R U .
H16B H 0.2712 1.1379 0.5750 0.025 Uiso 1 1 calc R U .
C17 C 0.1124(4) 0.9516(17) 0.6090(5) 0.0161(14) Uani 1 1 d . . .
O2 O 0.0973(3) 1.184(2) 0.6112(4) 0.0244(15) Uani 1 1 d . . .
N3 N 0.0857(3) 0.7388(13) 0.6245(4) 0.0164(13) Uani 1 1 d . . .
H3 H 0.1016 0.5800 0.6237 0.020 Uiso 1 1 calc R U .

loop_
_atom_site_aniso_label
_atom_site_aniso_U_11
_atom_site_aniso_U_22
_atom_site_aniso_U_33
_atom_site_aniso_U_23
_atom_site_aniso_U_13
_atom_site_aniso_U_12
Hg1 0.0406(2) 0.0284(2) 0.02450(19) 0.000 0.02392(17) 0.000
Cl1 0.0498(15) 0.0513(14) 0.0455(13) 0.0169(12) 0.0318(12) 0.0185(12)
N1 0.034(4) 0.025(4) 0.023(3) -0.003(3) 0.017(3) 0.003(3)
C1 0.030(5) 0.055(6) 0.035(5) -0.024(5) 0.018(4) -0.009(4)
C2 0.020(4) 0.053(9) 0.037(4) -0.026(5) 0.016(3) -0.006(4)
C3 0.024(4) 0.020(4) 0.019(3) -0.001(3) 0.014(3) 0.005(3)
C4 0.020(4) 0.029(4) 0.027(4) -0.004(4) 0.015(3) -0.003(3)
C5 0.026(4) 0.024(6) 0.029(4) 0.000(3) 0.020(3) 0.004(3)
C6 0.017(3) 0.017(3) 0.017(3) 0.002(3) 0.011(3) 0.005(3)
C7 0.016(3) 0.022(6) 0.020(3) 0.001(3) 0.014(3) 0.001(3)
C8 0.010(3) 0.020(4) 0.022(3) 0.003(3) 0.010(3) 0.002(3)
C9 0.017(3) 0.015(3) 0.022(3) 0.002(3) 0.014(3) -0.001(3)
C10 0.013(3) 0.016(3) 0.019(3) 0.001(2) 0.011(3) 0.001(2)
C11 0.012(3) 0.019(3) 0.021(3) -0.001(3) 0.008(3) 0.000(2)
C12 0.014(3) 0.012(3) 0.025(3) 0.000(3) 0.012(3) 0.002(3)
O1 0.024(2) 0.025(4) 0.031(2) 0.001(4) 0.019(2) -0.007(4)
N2 0.018(3) 0.019(3) 0.024(3) -0.002(2) 0.015(3) -0.005(2)
C13 0.016(3) 0.011(3) 0.027(4) 0.000(3) 0.015(3) -0.002(3)
C14 0.013(3) 0.026(4) 0.025(4) 0.001(3) 0.008(3) 0.000(3)
C15 0.017(3) 0.027(4) 0.026(3) -0.009(6) 0.011(2) -0.008(6)
C16 0.016(3) 0.020(6) 0.032(4) -0.007(3) 0.017(3) -0.005(3)
C17 0.008(3) 0.021(4) 0.019(3) 0.002(3) 0.008(3) 0.003(3)
O2 0.028(2) 0.012(4) 0.046(3) -0.001(3) 0.029(2) 0.001(3)
N3 0.015(3) 0.013(3) 0.027(3) 0.003(2) 0.015(2) 0.002(2)

loop_
_atom_type_symbol
_atom_type_description
_atom_type_scat_dispersion_real
_atom_type_scat_dispersion_imag
_atom_type_scat_source
C C 0.0033 0.0016 'International Tables Vol C Tables 4.2.6.8 and 6.1.1.4'
Hg Hg -2.3894 9.2266 'International Tables Vol C Tables 4.2.6.8 and 6.1.1.4'
Cl Cl 0.1484 0.1585 'International Tables Vol C Tables 4.2.6.8 and 6.1.1.4'
N N 0.0061 0.0033 'International Tables Vol C Tables 4.2.6.8 and 6.1.1.4'
O O 0.0106 0.0060 'International Tables Vol C Tables 4.2.6.8 and 6.1.1.4'
H H 0.0000 0.0000 'International Tables Vol C Tables 4.2.6.8 and 6.1.1.4'

loop_
_geom_angle_atom_site_label_1
_geom_angle_atom_site_label_2
_geom_angle_atom_site_label_3
_geom_angle
_geom_angle_site_symmetry_1
_geom_angle_site_symmetry_3
Cl1 Hg1 Cl1 152.65(15) . 2
Cl1 Hg1 N1 102.1(2) . .
Cl1 Hg1 N1 95.7(2) 2 .
Cl1 Hg1 N1 95.7(2) . 2
Cl1 Hg1 N1 102.1(2) 2 2
N1 Hg1 N1 98.3(4) . 2
C5 N1 C1 116.9(8) . .
C5 N1 Hg1 118.2(6) . .
C1 N1 Hg1 124.9(6) . .
N1 C1 C2 124.1(9) . .
N1 C1 H1 117.9 . .
C2 C1 H1 117.9 . .
C1 C2 C3 119.7(9) . .
C1 C2 H2 120.1 . .
C3 C2 H2 120.1 . .
C4 C3 C2 116.0(7) . .
C4 C3 C6 120.9(7) . .
C2 C3 C6 123.1(8) . .
C5 C4 C3 120.3(8) . .
C5 C4 H4 119.8 . .
C3 C4 H4 119.8 . .
N1 C5 C4 122.8(8) . .
N1 C5 H5 118.6 . .
C4 C5 H5 118.6 . .
C7 C6 C11 117.9(7) . .
C7 C6 C3 121.7(7) . .
C11 C6 C3 120.4(7) . .
C6 C7 C8 121.2(7) . .
C6 C7 H7 119.4 . .
C8 C7 H7 119.4 . .
C9 C8 C7 120.8(7) . .
C9 C8 C12 121.7(7) . .
C7 C8 C12 117.5(7) . .
C8 C9 C10 118.3(7) . .
C8 C9 H9 120.8 . .
C10 C9 H9 120.8 . .
C11 C10 C9 120.9(7) . .
C11 C10 N3 118.1(6) . 2_556
C9 C10 N3 120.6(7) . 2_556
C10 C11 C6 120.7(7) . .
C10 C11 H11 119.6 . .
C6 C11 H11 119.6 . .
O1 C12 N2 120.5(7) . .
O1 C12 C8 122.1(7) . .
N2 C12 C8 117.4(7) . .
C12 N2 C13 126.5(6) . .
C12 N2 C16 116.8(6) . .
C13 N2 C16 111.8(6) . .
N2 C13 C17 113.0(6) . .
N2 C13 C14 103.2(6) . .
C17 C13 C14 108.4(7) . .
N2 C13 H13 110.7 . .
C17 C13 H13 110.7 . .
C14 C13 H13 110.7 . .
C15 C14 C13 102.5(6) . .
C15 C14 H14A 111.3 . .
C13 C14 H14A 111.3 . .
C15 C14 H14B 111.3 . .
C13 C14 H14B 111.3 . .
H14A C14 H14B 109.2 . .
C16 C15 C14 102.2(8) . .
C16 C15 H15A 111.3 . .
C14 C15 H15A 111.3 . .
C16 C15 H15B 111.3 . .
C14 C15 H15B 111.3 . .
H15A C15 H15B 109.2 . .
N2 C16 C15 102.6(7) . .
N2 C16 H16A 111.2 . .
C15 C16 H16A 111.2 . .
N2 C16 H16B 111.2 . .
C15 C16 H16B 111.2 . .
H16A C16 H16B 109.2 . .
O2 C17 N3 124.3(7) . .
O2 C17 C13 122.9(7) . .
N3 C17 C13 112.8(7) . .
C17 N3 C10 126.5(7) . 2_556
C17 N3 H3 116.8 . .
C10 N3 H3 116.8 2_556 .

loop_
_geom_bond_atom_site_label_1
_geom_bond_atom_site_label_2
_geom_bond_distance
_geom_bond_site_symmetry_2
Hg1 Cl1 2.377(3) .
Hg1 Cl1 2.377(3) 2
Hg1 N1 2.388(7) .
Hg1 N1 2.388(7) 2
N1 C5 1.332(11) .
N1 C1 1.332(13) .
C1 C2 1.364(13) .
C1 H1 0.9500 .
C2 C3 1.399(12) .
C2 H2 0.9500 .
C3 C4 1.387(12) .
C3 C6 1.482(11) .
C4 C5 1.384(12) .
C4 H4 0.9500 .
C5 H5 0.9500 .
C6 C7 1.389(11) .
C6 C11 1.420(11) .
C7 C8 1.390(11) .
C7 H7 0.9500 .
C8 C9 1.391(11) .
C8 C12 1.501(10) .
C9 C10 1.409(10) .
C9 H9 0.9500 .
C10 C11 1.373(11) .
C10 N3 1.419(9) 2_556
C11 H11 0.9500 .
C12 O1 1.218(11) .
C12 N2 1.379(10) .
N2 C13 1.458(10) .
N2 C16 1.472(9) .
C13 C17 1.543(11) .
C13 C14 1.549(10) .
C13 H13 1.0000 .
C14 C15 1.525(19) .
C14 H14A 0.9900 .
C14 H14B 0.9900 .
C15 C16 1.520(11) .
C15 H15A 0.9900 .
C15 H15B 0.9900 .
C16 H16A 0.9900 .
C16 H16B 0.9900 .
C17 O2 1.220(13) .
C17 N3 1.343(10) .
N3 C10 1.419(9) 2_556
N3 H3 0.8800 .
